data_4072911
loop_
_publ_author_name
'Zhang, Li'
'Dang, Li'
'Wen, Ting Bin'
'Sung, Herman H.-Y.'
'Williams, Ian D.'
'Lin, Zhenyang'
'Jia, Guochen'

_publ_section_title
;
 Cyclometalation of 2-Vinylpyridine with MCl2(PPh3)3and MHCl(PPh3)3(M =
 Ru, Os)
;
_journal_issue 11
_journal_name_full Organometallics
_journal_page_first 2849
_journal_paper_doi 10.1021/om0611305
_journal_volume 26
_journal_year 2007
_chemical_formula_sum 'C52 H47 B Cl4 F4 N2 Os P2'
_chemical_formula_weight 1180.67
_chemical_name_systematic
; 
 ? 
;
_space_group_IT_number 2
_symmetry_cell_setting triclinic
_symmetry_space_group_name_Hall '-P 1'
_symmetry_space_group_name_H-M 'P -1'
_atom_sites_solution_hydrogens geom
_atom_sites_solution_primary direct
_atom_sites_solution_secondary difmap
_audit_creation_method SHELXL-97
_cell_angle_alpha 73.1180(10)
_cell_angle_beta 78.7380(10)
_cell_angle_gamma 74.7740(10)
_cell_formula_units_Z 2
_cell_length_a 11.4371(7)
_cell_length_b 13.5518(8)
_cell_length_c 16.7303(10)
_cell_measurement_reflns_used 7219
_cell_measurement_temperature 100(2)
_cell_measurement_theta_max 28.29
_cell_measurement_theta_min 2.29
_cell_volume 2374.3(2)
_computing_structure_refinement 'SHELXL-97 (Sheldrick, 1997)'
_computing_structure_solution 'SHELXS-97 (Sheldrick, 1990)'
_diffrn_ambient_temperature 100(2)
_diffrn_measured_fraction_theta_full 0.978
_diffrn_measured_fraction_theta_max 0.978
_diffrn_radiation_monochromator graphite
_diffrn_radiation_source 'fine-focus sealed tube'
_diffrn_radiation_type MoK\a
_diffrn_radiation_wavelength 0.71073
_diffrn_reflns_av_R_equivalents 0.0266
_diffrn_reflns_av_sigmaI/netI 0.0499
_diffrn_reflns_limit_h_max 13
_diffrn_reflns_limit_h_min -13
_diffrn_reflns_limit_k_max 16
_diffrn_reflns_limit_k_min -16
_diffrn_reflns_limit_l_max 19
_diffrn_reflns_limit_l_min -19
_diffrn_reflns_number 15016
_diffrn_reflns_theta_full 25.00
_diffrn_reflns_theta_max 25.00
_diffrn_reflns_theta_min 1.61
_exptl_absorpt_coefficient_mu 3.033
_exptl_absorpt_correction_T_max 1.00
_exptl_absorpt_correction_T_min 0.79
_exptl_absorpt_correction_type multi-scan
_exptl_absorpt_process_details SADABS
_exptl_crystal_colour yellow
_exptl_crystal_density_diffrn 1.652
_exptl_crystal_density_method 'not measured'
_exptl_crystal_description plate
_exptl_crystal_F_000 1176
_exptl_crystal_size_max 0.25
_exptl_crystal_size_mid 0.20
_exptl_crystal_size_min 0.05
_refine_diff_density_max 2.679
_refine_diff_density_min -1.094
_refine_diff_density_rms 0.121
_refine_ls_extinction_method none
_refine_ls_goodness_of_fit_ref 1.004
_refine_ls_hydrogen_treatment mixed
_refine_ls_matrix_type full
_refine_ls_number_parameters 595
_refine_ls_number_reflns 8184
_refine_ls_number_restraints 0
_refine_ls_restrained_S_all 1.004
_refine_ls_R_factor_all 0.0413
_refine_ls_R_factor_gt 0.0339
_refine_ls_shift/su_max 0.002
_refine_ls_shift/su_mean 0.000
_refine_ls_structure_factor_coef Fsqd
_refine_ls_weighting_details 'calc w=1/[\s^2^(Fo^2^)+(0.0450P)^2^+0.0000P] where P=(Fo^2^+2Fc^2^)/3'
_refine_ls_weighting_scheme calc
_refine_ls_wR_factor_gt 0.0762
_refine_ls_wR_factor_ref 0.0783
_reflns_number_gt 7192
_reflns_number_total 8184
_reflns_threshold_expression >2sigma(I)
_cod_data_source_file om0611305-file001.cif
_cod_data_source_block 8
_cod_depositor_comments
;
The following automatic conversions were performed:

'_symmetry_cell_setting' value 'Triclinic' changed to 'triclinic'
according to /home/saulius/struct/CIF-dictionaries/cif_core.dic
dictionary named 'cif_core.dic' version 2.4.1 from 2010-06-29.

Automatic conversion script
Id: cif_fix_values 1715 2011-07-08 13:25:40Z adriana 
;
_cod_original_sg_symbol_H-M P-1
_cod_database_code 4072911

loop_
_symmetry_equiv_pos_as_xyz
'x, y, z'
'-x, -y, -z'

loop_
_atom_site_label
_atom_site_type_symbol
_atom_site_fract_x
_atom_site_fract_y
_atom_site_fract_z
_atom_site_U_iso_or_equiv
_atom_site_adp_type
_atom_site_occupancy
_atom_site_symmetry_multiplicity
_atom_site_calc_flag
_atom_site_refinement_flags
Os1 Os 0.417421(16) 0.800621(13) 0.210555(10) 0.01225(7) Uani 1 1 d .
P1 P 0.36622(11) 0.89778(9) 0.31409(7) 0.0140(2) Uani 1 1 d .
P2 P 0.46328(11) 0.68466(9) 0.11730(7) 0.0150(2) Uani 1 1 d .
N1 N 0.3364(3) 0.6865(3) 0.3034(2) 0.0159(8) Uani 1 1 d .
N2 N 0.2698(3) 0.8965(3) 0.1397(2) 0.0166(8) Uani 1 1 d .
C11 C 0.2171(4) 0.6872(3) 0.3179(3) 0.0178(10) Uani 1 1 d .
H11A H 0.1644 0.7392 0.2814 0.021 Uiso 1 1 calc R
C12 C 0.1672(5) 0.6158(4) 0.3835(3) 0.0213(10) Uani 1 1 d .
H12A H 0.0819 0.6186 0.3922 0.026 Uiso 1 1 calc R
C13 C 0.2440(5) 0.5396(4) 0.4367(3) 0.0240(11) Uani 1 1 d .
H13A H 0.2121 0.4895 0.4826 0.029 Uiso 1 1 calc R
C14 C 0.3658(5) 0.5378(4) 0.4221(3) 0.0211(10) Uani 1 1 d .
H14A H 0.4192 0.4853 0.4579 0.025 Uiso 1 1 calc R
C15 C 0.4136(4) 0.6119(3) 0.3553(3) 0.0172(10) Uani 1 1 d .
C16 C 0.5370(4) 0.6237(3) 0.3369(3) 0.0173(10) Uani 1 1 d .
H16A H 0.6000 0.5743 0.3664 0.021 Uiso 1 1 calc R
C17 C 0.5594(4) 0.7093(3) 0.2750(3) 0.0175(10) Uani 1 1 d .
H17A H 0.6376 0.7262 0.2622 0.021 Uiso 1 1 calc R
C21 C 0.1598(4) 0.8966(4) 0.1231(3) 0.0193(10) Uani 1 1 d .
H21A H 0.1317 0.8326 0.1410 0.023 Uiso 1 1 calc R
C22 C 0.0866(4) 0.9867(4) 0.0808(3) 0.0224(11) Uani 1 1 d .
H22A H 0.0085 0.9853 0.0701 0.027 Uiso 1 1 calc R
C23 C 0.1283(4) 1.0799(4) 0.0537(3) 0.0248(11) Uani 1 1 d .
H23A H 0.0783 1.1431 0.0251 0.030 Uiso 1 1 calc R
C24 C 0.2431(4) 1.0806(4) 0.0687(3) 0.0215(10) Uani 1 1 d .
H24A H 0.2735 1.1434 0.0505 0.026 Uiso 1 1 calc R
C25 C 0.3110(4) 0.9875(3) 0.1107(3) 0.0170(10) Uani 1 1 d .
C26 C 0.4345(4) 0.9622(3) 0.1380(3) 0.0173(10) Uani 1 1 d .
H26A H 0.4528 1.0097 0.1677 0.021 Uiso 1 1 calc R
C27 C 0.5334(4) 0.8875(3) 0.1077(3) 0.0174(10) Uani 1 1 d .
H27A H 0.6156 0.8855 0.1195 0.021 Uiso 1 1 calc R
H27B H 0.5328 0.8808 0.0504 0.021 Uiso 1 1 calc R
C31 C 0.4822(4) 0.9600(3) 0.3287(3) 0.0143(9) Uani 1 1 d .
C32 C 0.5993(4) 0.9447(3) 0.2854(3) 0.0168(10) Uani 1 1 d .
H32A H 0.6212 0.9013 0.2468 0.020 Uiso 1 1 calc R
C33 C 0.6845(4) 0.9930(4) 0.2985(3) 0.0195(10) Uani 1 1 d .
H33A H 0.7647 0.9822 0.2689 0.023 Uiso 1 1 calc R
C34 C 0.6543(4) 1.0562(3) 0.3539(3) 0.0190(10) Uani 1 1 d .
H34A H 0.7124 1.0904 0.3615 0.023 Uiso 1 1 calc R
C35 C 0.5376(4) 1.0695(3) 0.3986(3) 0.0202(10) Uani 1 1 d .
H35A H 0.5161 1.1126 0.4373 0.024 Uiso 1 1 calc R
C36 C 0.4528(4) 1.0204(3) 0.3870(3) 0.0168(10) Uani 1 1 d .
H36A H 0.3741 1.0280 0.4190 0.020 Uiso 1 1 calc R
C41 C 0.2327(4) 1.0079(3) 0.2946(3) 0.0141(9) Uani 1 1 d .
C42 C 0.2376(4) 1.1141(3) 0.2766(3) 0.0179(10) Uani 1 1 d .
H42A H 0.3123 1.1325 0.2761 0.022 Uiso 1 1 calc R
C43 C 0.1345(4) 1.1918(4) 0.2597(3) 0.0226(11) Uani 1 1 d .
H43A H 0.1391 1.2638 0.2472 0.027 Uiso 1 1 calc R
C44 C 0.0247(4) 1.1675(4) 0.2607(3) 0.0232(11) Uani 1 1 d .
H44A H -0.0464 1.2221 0.2505 0.028 Uiso 1 1 calc R
C45 C 0.0187(4) 1.0619(4) 0.2767(3) 0.0217(10) Uani 1 1 d .
H45A H -0.0562 1.0442 0.2765 0.026 Uiso 1 1 calc R
C46 C 0.1218(4) 0.9835(4) 0.2929(3) 0.0180(10) Uani 1 1 d .
H46A H 0.1176 0.9118 0.3031 0.022 Uiso 1 1 calc R
C51 C 0.3306(4) 0.8248(3) 0.4241(3) 0.0159(10) Uani 1 1 d .
C52 C 0.2127(4) 0.8265(4) 0.4661(3) 0.0191(10) Uani 1 1 d .
H52A H 0.1444 0.8653 0.4373 0.023 Uiso 1 1 calc R
C53 C 0.1947(5) 0.7715(4) 0.5504(3) 0.0256(11) Uani 1 1 d .
H53A H 0.1140 0.7730 0.5788 0.031 Uiso 1 1 calc R
C54 C 0.2929(5) 0.7150(4) 0.5927(3) 0.0239(11) Uani 1 1 d .
H54A H 0.2801 0.6778 0.6502 0.029 Uiso 1 1 calc R
C55 C 0.4097(5) 0.7128(3) 0.5515(3) 0.0214(11) Uani 1 1 d .
H55A H 0.4774 0.6736 0.5808 0.026 Uiso 1 1 calc R
C56 C 0.4298(4) 0.7669(3) 0.4678(3) 0.0189(10) Uani 1 1 d .
H56A H 0.5109 0.7648 0.4401 0.023 Uiso 1 1 calc R
C61 C 0.6162(4) 0.6660(3) 0.0568(3) 0.0171(10) Uani 1 1 d .
C62 C 0.6365(4) 0.6404(4) -0.0201(3) 0.0216(10) Uani 1 1 d .
H62A H 0.5691 0.6375 -0.0441 0.026 Uiso 1 1 calc R
C63 C 0.7532(5) 0.6193(4) -0.0623(3) 0.0257(11) Uani 1 1 d .
H63A H 0.7655 0.6019 -0.1149 0.031 Uiso 1 1 calc R
C64 C 0.8523(5) 0.6233(4) -0.0280(3) 0.0252(11) Uani 1 1 d .
H64A H 0.9325 0.6088 -0.0570 0.030 Uiso 1 1 calc R
C65 C 0.8343(4) 0.6485(4) 0.0485(3) 0.0221(10) Uani 1 1 d .
H65A H 0.9021 0.6508 0.0723 0.027 Uiso 1 1 calc R
C66 C 0.7173(4) 0.6703(4) 0.0902(3) 0.0215(10) Uani 1 1 d .
H66A H 0.7053 0.6884 0.1424 0.026 Uiso 1 1 calc R
C71 C 0.4513(4) 0.5476(3) 0.1699(3) 0.0173(10) Uani 1 1 d .
C72 C 0.3387(4) 0.5253(4) 0.2080(3) 0.0211(10) Uani 1 1 d .
H72A H 0.2676 0.5808 0.2039 0.025 Uiso 1 1 calc R
C73 C 0.3284(5) 0.4238(4) 0.2516(3) 0.0247(11) Uani 1 1 d .
H73A H 0.2509 0.4099 0.2780 0.030 Uiso 1 1 calc R
C74 C 0.4316(5) 0.3422(4) 0.2567(3) 0.0275(12) Uani 1 1 d .
H74A H 0.4255 0.2721 0.2866 0.033 Uiso 1 1 calc R
C75 C 0.5430(5) 0.3639(4) 0.2179(3) 0.0277(12) Uani 1 1 d .
H75A H 0.6137 0.3079 0.2206 0.033 Uiso 1 1 calc R
C76 C 0.5538(5) 0.4652(3) 0.1753(3) 0.0215(10) Uani 1 1 d .
H76A H 0.6317 0.4787 0.1496 0.026 Uiso 1 1 calc R
C81 C 0.3646(4) 0.7239(4) 0.0330(3) 0.0194(10) Uani 1 1 d .
C82 C 0.3568(4) 0.8242(4) -0.0217(3) 0.0229(11) Uani 1 1 d .
H82A H 0.4058 0.8684 -0.0168 0.027 Uiso 1 1 calc R
C83 C 0.2793(5) 0.8609(4) -0.0830(3) 0.0290(12) Uani 1 1 d .
H83A H 0.2753 0.9295 -0.1198 0.035 Uiso 1 1 calc R
C84 C 0.2079(5) 0.7971(4) -0.0901(3) 0.0323(13) Uani 1 1 d .
H84A H 0.1531 0.8224 -0.1312 0.039 Uiso 1 1 calc R
C85 C 0.2158(5) 0.6972(4) -0.0380(3) 0.0340(13) Uani 1 1 d .
H85A H 0.1672 0.6532 -0.0437 0.041 Uiso 1 1 calc R
C86 C 0.2945(5) 0.6602(4) 0.0228(3) 0.0254(11) Uani 1 1 d .
H86A H 0.3004 0.5905 0.0579 0.030 Uiso 1 1 calc R
B1 B 0.9092(5) 0.7731(5) 0.2360(4) 0.0255(13) Uani 1 1 d .
F1 F 0.9578(2) 0.8423(2) 0.26149(18) 0.0295(7) Uani 1 1 d .
F2 F 0.8401(3) 0.7223(2) 0.30529(19) 0.0368(7) Uani 1 1 d .
F3 F 1.0037(3) 0.7006(2) 0.2049(2) 0.0393(8) Uani 1 1 d .
F4 F 0.8363(3) 0.8312(3) 0.17393(19) 0.0420(8) Uani 1 1 d .
C1S C 0.1366(5) 0.1903(4) 0.5377(3) 0.0347(13) Uani 1 1 d .
H1SA H 0.0585 0.2437 0.5358 0.042 Uiso 1 1 calc R
H1SB H 0.1546 0.1658 0.5967 0.042 Uiso 1 1 calc R
Cl1 Cl 0.12092(12) 0.08232(10) 0.50498(8) 0.0318(3) Uani 1 1 d .
Cl2 Cl 0.25435(14) 0.24923(11) 0.47332(10) 0.0436(4) Uani 1 1 d .
C2S C 0.8842(7) 0.4817(5) 0.3281(5) 0.063(2) Uani 1 1 d .
H2SA H 0.8756 0.5590 0.3168 0.075 Uiso 1 1 calc R
H2SB H 0.8104 0.4633 0.3656 0.075 Uiso 1 1 calc R
Cl3 Cl 0.89220(17) 0.44860(14) 0.23075(11) 0.0640(5) Uani 1 1 d .
Cl4 Cl 1.00877(15) 0.41869(12) 0.37857(11) 0.0510(4) Uani 1 1 d .

loop_
_atom_site_aniso_label
_atom_site_aniso_U_11
_atom_site_aniso_U_22
_atom_site_aniso_U_33
_atom_site_aniso_U_23
_atom_site_aniso_U_13
_atom_site_aniso_U_12
Os1 0.01487(10) 0.01290(10) 0.01044(9) -0.00444(7) -0.00119(6) -0.00421(7)
P1 0.0166(6) 0.0138(6) 0.0132(6) -0.0045(5) -0.0015(5) -0.0053(5)
P2 0.0176(6) 0.0160(6) 0.0130(6) -0.0058(5) -0.0014(5) -0.0044(5)
N1 0.024(2) 0.0120(19) 0.0123(19) -0.0050(16) -0.0023(16) -0.0036(16)
N2 0.019(2) 0.019(2) 0.0121(19) -0.0064(16) -0.0018(15) -0.0027(16)
C11 0.018(3) 0.018(2) 0.020(2) -0.007(2) -0.0009(19) -0.0057(19)
C12 0.029(3) 0.021(3) 0.020(2) -0.012(2) 0.003(2) -0.013(2)
C13 0.037(3) 0.016(2) 0.020(3) -0.007(2) 0.003(2) -0.009(2)
C14 0.034(3) 0.014(2) 0.015(2) -0.0019(19) -0.004(2) -0.005(2)
C15 0.027(3) 0.013(2) 0.013(2) -0.0058(19) -0.0026(19) -0.0032(19)
C16 0.019(3) 0.016(2) 0.017(2) -0.0052(19) -0.0057(19) 0.0013(19)
C17 0.015(2) 0.022(3) 0.017(2) -0.013(2) -0.0018(19) 0.001(2)
C21 0.022(3) 0.026(3) 0.012(2) -0.007(2) 0.0017(19) -0.009(2)
C22 0.020(3) 0.034(3) 0.016(2) -0.009(2) -0.005(2) -0.004(2)
C23 0.025(3) 0.025(3) 0.019(2) -0.003(2) -0.005(2) 0.004(2)
C24 0.025(3) 0.021(3) 0.015(2) -0.003(2) 0.000(2) -0.003(2)
C25 0.024(3) 0.017(2) 0.011(2) -0.0069(19) 0.0031(19) -0.007(2)
C26 0.027(3) 0.012(2) 0.013(2) -0.0023(18) 0.0007(19) -0.009(2)
C27 0.017(2) 0.020(2) 0.015(2) -0.0027(19) 0.0021(18) -0.0074(19)
C31 0.022(3) 0.010(2) 0.014(2) -0.0015(18) -0.0076(19) -0.0056(18)
C32 0.017(2) 0.019(2) 0.015(2) -0.0041(19) -0.0016(19) -0.0067(19)
C33 0.017(2) 0.021(2) 0.018(2) 0.000(2) -0.0020(19) -0.007(2)
C34 0.021(3) 0.019(2) 0.020(2) -0.002(2) -0.007(2) -0.010(2)
C35 0.029(3) 0.017(2) 0.016(2) -0.005(2) -0.009(2) -0.002(2)
C36 0.019(3) 0.017(2) 0.013(2) -0.0044(19) -0.0022(19) -0.0016(19)
C41 0.014(2) 0.019(2) 0.009(2) -0.0069(18) 0.0006(17) -0.0004(18)
C42 0.019(3) 0.021(2) 0.015(2) -0.007(2) -0.0009(19) -0.005(2)
C43 0.029(3) 0.016(2) 0.022(3) -0.005(2) -0.003(2) -0.003(2)
C44 0.023(3) 0.024(3) 0.020(2) -0.006(2) -0.005(2) 0.003(2)
C45 0.023(3) 0.029(3) 0.014(2) -0.007(2) -0.0006(19) -0.008(2)
C46 0.019(3) 0.022(3) 0.013(2) -0.008(2) 0.0003(19) -0.004(2)
C51 0.025(3) 0.012(2) 0.014(2) -0.0073(18) -0.0028(19) -0.0057(19)
C52 0.023(3) 0.020(2) 0.018(2) -0.007(2) -0.001(2) -0.009(2)
C53 0.029(3) 0.030(3) 0.021(3) -0.011(2) 0.006(2) -0.015(2)
C54 0.040(3) 0.021(3) 0.014(2) -0.003(2) -0.005(2) -0.012(2)
C55 0.035(3) 0.016(2) 0.017(2) -0.006(2) -0.008(2) -0.007(2)
C56 0.022(3) 0.016(2) 0.022(2) -0.009(2) -0.003(2) -0.005(2)
C61 0.022(3) 0.012(2) 0.015(2) -0.0022(19) 0.0006(19) -0.0031(19)
C62 0.026(3) 0.022(3) 0.018(2) -0.005(2) 0.000(2) -0.010(2)
C63 0.031(3) 0.028(3) 0.017(2) -0.009(2) 0.003(2) -0.006(2)
C64 0.028(3) 0.021(3) 0.022(3) -0.002(2) 0.006(2) -0.008(2)
C65 0.025(3) 0.022(3) 0.019(2) -0.004(2) -0.003(2) -0.006(2)
C66 0.029(3) 0.019(3) 0.015(2) -0.002(2) -0.005(2) -0.004(2)
C71 0.029(3) 0.015(2) 0.010(2) -0.0055(18) -0.0026(19) -0.007(2)
C72 0.028(3) 0.022(3) 0.019(2) -0.010(2) -0.002(2) -0.009(2)
C73 0.037(3) 0.028(3) 0.015(2) -0.009(2) 0.002(2) -0.017(2)
C74 0.049(4) 0.019(3) 0.018(3) 0.001(2) -0.008(2) -0.018(2)
C75 0.040(3) 0.019(3) 0.024(3) -0.002(2) -0.011(2) -0.005(2)
C76 0.027(3) 0.018(2) 0.020(2) -0.005(2) -0.001(2) -0.008(2)
C81 0.019(3) 0.025(3) 0.015(2) -0.009(2) 0.0001(19) -0.003(2)
C82 0.028(3) 0.027(3) 0.016(2) -0.007(2) -0.003(2) -0.006(2)
C83 0.041(3) 0.029(3) 0.014(2) -0.005(2) -0.006(2) -0.001(2)
C84 0.027(3) 0.046(3) 0.021(3) -0.011(3) -0.009(2) 0.003(3)
C85 0.032(3) 0.043(3) 0.034(3) -0.011(3) -0.013(2) -0.014(3)
C86 0.030(3) 0.024(3) 0.025(3) -0.006(2) -0.009(2) -0.006(2)
B1 0.021(3) 0.028(3) 0.033(3) -0.015(3) -0.001(3) -0.007(3)
F1 0.0245(16) 0.0310(16) 0.0397(17) -0.0195(14) 0.0020(13) -0.0102(13)
F2 0.0383(19) 0.0345(17) 0.0426(19) -0.0132(15) 0.0028(15) -0.0183(15)
F3 0.0300(18) 0.0356(18) 0.062(2) -0.0306(17) -0.0009(15) -0.0059(14)
F4 0.0380(19) 0.053(2) 0.0354(18) -0.0177(17) -0.0100(15) -0.0006(16)
C1S 0.046(4) 0.029(3) 0.027(3) -0.010(2) 0.002(2) -0.006(3)
Cl1 0.0275(7) 0.0352(7) 0.0334(7) -0.0127(6) 0.0010(5) -0.0070(6)
Cl2 0.0424(9) 0.0383(8) 0.0519(9) -0.0152(7) 0.0035(7) -0.0146(7)
C2S 0.069(5) 0.036(4) 0.094(6) -0.032(4) 0.000(4) -0.021(3)
Cl3 0.0587(11) 0.0489(10) 0.0606(11) 0.0218(9) -0.0127(9) -0.0074(8)
Cl4 0.0453(10) 0.0443(9) 0.0664(11) -0.0203(8) 0.0095(8) -0.0202(7)

loop_
_atom_type_symbol
_atom_type_description
_atom_type_scat_dispersion_real
_atom_type_scat_dispersion_imag
_atom_type_scat_source
C C 0.0033 0.0016 'International Tables Vol C Tables 4.2.6.8 and 6.1.1.4'
H H 0.0000 0.0000 'International Tables Vol C Tables 4.2.6.8 and 6.1.1.4'
B B 0.0013 0.0007 'International Tables Vol C Tables 4.2.6.8 and 6.1.1.4'
N N 0.0061 0.0033 'International Tables Vol C Tables 4.2.6.8 and 6.1.1.4'
F F 0.0171 0.0103 'International Tables Vol C Tables 4.2.6.8 and 6.1.1.4'
P P 0.1023 0.0942 'International Tables Vol C Tables 4.2.6.8 and 6.1.1.4'
Cl Cl 0.1484 0.1585 'International Tables Vol C Tables 4.2.6.8 and 6.1.1.4'
Os Os -1.2165 7.6030 'International Tables Vol C Tables 4.2.6.8 and 6.1.1.4'

loop_
_geom_angle_atom_site_label_1
_geom_angle_atom_site_label_2
_geom_angle_atom_site_label_3
_geom_angle
C17 Os1 N1 76.88(17)
C17 Os1 N2 178.68(15)
N1 Os1 N2 103.88(14)
C17 Os1 C27 94.67(18)
N1 Os1 C27 166.73(14)
N2 Os1 C27 84.38(15)
C17 Os1 C26 116.97(18)
N1 Os1 C26 155.56(15)
N2 Os1 C26 62.72(15)
C27 Os1 C26 37.70(16)
C17 Os1 P1 86.96(11)
N1 Os1 P1 84.97(9)
N2 Os1 P1 94.18(9)
C27 Os1 P1 105.01(12)
C26 Os1 P1 76.29(11)
C17 Os1 P2 90.51(11)
N1 Os1 P2 88.60(9)
N2 Os1 P2 88.43(9)
C27 Os1 P2 81.18(12)
C26 Os1 P2 110.20(11)
P1 Os1 P2 173.48(4)
C31 P1 C41 103.7(2)
C31 P1 C51 98.91(19)
C41 P1 C51 104.5(2)
C31 P1 Os1 117.79(15)
C41 P1 Os1 112.74(13)
C51 P1 Os1 117.20(13)
C61 P2 C71 101.9(2)
C61 P2 C81 101.4(2)
C71 P2 C81 103.7(2)
C61 P2 Os1 117.89(14)
C71 P2 Os1 114.54(14)
C81 P2 Os1 115.36(15)
C11 N1 C15 119.4(4)
C11 N1 Os1 125.0(3)
C15 N1 Os1 115.5(3)
C21 N2 C25 118.6(4)
C21 N2 Os1 142.6(3)
C25 N2 Os1 98.6(3)
N1 C11 C12 122.8(4)
C11 C12 C13 118.7(5)
C14 C13 C12 119.0(5)
C13 C14 C15 121.0(4)
N1 C15 C14 119.2(4)
N1 C15 C16 114.1(4)
C14 C15 C16 126.6(4)
C17 C16 C15 116.2(4)
C16 C17 Os1 117.1(3)
N2 C21 C22 121.7(4)
C21 C22 C23 119.1(4)
C24 C23 C22 119.9(4)
C25 C24 C23 117.6(4)
N2 C25 C24 123.1(4)
N2 C25 C26 105.9(4)
C24 C25 C26 131.0(4)
C27 C26 C25 121.5(4)
C27 C26 Os1 70.9(2)
C25 C26 Os1 92.5(3)
C26 C27 Os1 71.4(2)
C36 C31 C32 119.5(4)
C36 C31 P1 118.8(3)
C32 C31 P1 121.6(3)
C31 C32 C33 119.7(4)
C34 C33 C32 120.9(4)
C33 C34 C35 119.2(4)
C36 C35 C34 120.3(4)
C35 C36 C31 120.2(4)
C42 C41 C46 118.4(4)
C42 C41 P1 123.7(3)
C46 C41 P1 117.8(3)
C43 C42 C41 120.1(4)
C42 C43 C44 121.3(4)
C43 C44 C45 119.3(4)
C46 C45 C44 119.8(4)
C45 C46 C41 121.0(4)
C52 C51 C56 118.9(4)
C52 C51 P1 124.1(3)
C56 C51 P1 117.0(3)
C51 C52 C53 120.1(4)
C54 C53 C52 120.5(5)
C55 C54 C53 119.7(4)
C54 C55 C56 120.8(5)
C55 C56 C51 120.0(5)
C62 C61 C66 118.1(4)
C62 C61 P2 121.5(3)
C66 C61 P2 120.3(3)
C63 C62 C61 121.0(4)
C62 C63 C64 120.0(4)
C65 C64 C63 119.9(5)
C64 C65 C66 119.8(4)
C65 C66 C61 121.1(4)
C76 C71 C72 118.6(4)
C76 C71 P2 121.3(4)
C72 C71 P2 120.0(3)
C73 C72 C71 121.1(5)
C72 C73 C74 119.7(5)
C75 C74 C73 119.3(5)
C74 C75 C76 121.1(5)
C75 C76 C71 120.2(5)
C86 C81 C82 118.0(4)
C86 C81 P2 123.5(4)
C82 C81 P2 118.5(3)
C83 C82 C81 121.4(5)
C84 C83 C82 119.5(5)
C85 C84 C83 120.2(5)
C84 C85 C86 120.3(5)
C81 C86 C85 120.7(5)
F2 B1 F4 110.1(4)
F2 B1 F3 110.6(5)
F4 B1 F3 109.9(4)
F2 B1 F1 107.9(4)
F4 B1 F1 108.8(4)
F3 B1 F1 109.5(4)
Cl2 C1S Cl1 111.7(3)
Cl4 C2S Cl3 113.1(4)

loop_
_geom_bond_atom_site_label_1
_geom_bond_atom_site_label_2
_geom_bond_distance
Os1 C17 2.045(4)
Os1 N1 2.111(4)
Os1 N2 2.163(4)
Os1 C27 2.205(4)
Os1 C26 2.212(4)
Os1 P1 2.3666(11)
Os1 P2 2.4187(11)
P1 C31 1.834(4)
P1 C41 1.838(4)
P1 C51 1.842(4)
P2 C61 1.837(5)
P2 C71 1.839(4)
P2 C81 1.849(5)
N1 C11 1.337(6)
N1 C15 1.370(6)
N2 C21 1.340(6)
N2 C25 1.359(6)
C11 C12 1.377(6)
C12 C13 1.387(7)
C13 C14 1.362(7)
C14 C15 1.398(6)
C15 C16 1.425(6)
C16 C17 1.357(6)
C21 C22 1.374(6)
C22 C23 1.389(7)
C23 C24 1.386(7)
C24 C25 1.368(6)
C25 C26 1.493(6)
C26 C27 1.427(6)
C31 C36 1.387(6)
C31 C32 1.388(6)
C32 C33 1.388(6)
C33 C34 1.375(6)
C34 C35 1.391(7)
C35 C36 1.381(6)
C41 C42 1.396(6)
C41 C46 1.399(6)
C42 C43 1.372(6)
C43 C44 1.376(7)
C44 C45 1.394(7)
C45 C46 1.375(6)
C51 C52 1.391(6)
C51 C56 1.401(6)
C52 C53 1.395(6)
C53 C54 1.377(7)
C54 C55 1.375(7)
C55 C56 1.385(6)
C61 C62 1.389(6)
C61 C66 1.399(6)
C62 C63 1.382(7)
C63 C64 1.388(7)
C64 C65 1.381(6)
C65 C66 1.383(7)
C71 C76 1.387(6)
C71 C72 1.388(6)
C72 C73 1.381(6)
C73 C74 1.386(7)
C74 C75 1.376(7)
C75 C76 1.377(6)
C81 C86 1.385(6)
C81 C82 1.392(6)
C82 C83 1.382(6)
C83 C84 1.376(7)
C84 C85 1.372(7)
C85 C86 1.386(7)
B1 F2 1.380(7)
B1 F4 1.383(7)
B1 F3 1.386(6)
B1 F1 1.403(6)
C1S Cl2 1.764(6)
C1S Cl1 1.765(5)
C2S Cl4 1.698(8)
C2S Cl3 1.791(7)
